data_7134937
loop_
_publ_author_name
'Groth, Lucie J.'
'Bockfeld, Dirk'
'Tamm, Matthias'

_publ_section_title
;
 Heavy alkali metal complexes of N-heterocyclic carbenes.
;
_journal_issue 81
_journal_name_full 'Chemical communications (Cambridge, England)'
_journal_page_first 15806
_journal_page_last 15809
_journal_paper_doi 10.1039/d5cc04534g
_journal_volume 61
_journal_year 2025
_chemical_formula_moiety 'C45 H35 B F15 N2 Rb, 2.4(C4 H8 O), 0.6(C7 H8)'
_chemical_formula_sum 'C58.79 H59 B F15 N2 O2.4 Rb'
_chemical_formula_weight 1213.28
_space_group_crystal_system monoclinic
_space_group_IT_number 14
_space_group_name_Hall '-P 2ybc'
_space_group_name_H-M_alt 'P 1 21/c 1'
_atom_sites_solution_hydrogens geom
_atom_sites_solution_primary iterative
_atom_sites_solution_secondary difmap
_audit_creation_method SHELXL-2019/3
_audit_update_record
;
2025-08-06 deposited with the CCDC.	2025-09-02 downloaded from the CCDC.
;
_cell_angle_alpha 90
_cell_angle_beta 103.790(4)
_cell_angle_gamma 90
_cell_formula_units_Z 4
_cell_length_a 12.6204(4)
_cell_length_b 20.9998(8)
_cell_length_c 22.0018(8)
_cell_measurement_reflns_used 34504
_cell_measurement_temperature 100(2)
_cell_measurement_theta_max 31.4320
_cell_measurement_theta_min 2.1340
_cell_volume 5663.0(4)
_computing_cell_refinement 'CrysAlisPro 1.171.43.143a (Rigaku OD, 2024)'
_computing_data_collection 'CrysAlisPro system (CCD 43.123a 64-bit (release 20-05-2024))'
_computing_data_reduction 'CrysAlisPro 1.171.43.143a (Rigaku OD, 2024)'
_computing_publication_material 'OLEX2 v1.3 (O. V. Dolomanov et al., J. Appl. Cryst., 2009, 42, 339-341)'
_computing_structure_refinement 'SHELXL-2019/2 (G. M. Sheldrick, Acta Cryst., 2015, C71, 3-8)'
_computing_structure_solution 'SHELXT 2018/2 (G. M. Sheldrick, Acta Cryst., 2015, A71, 3-8)'
_diffrn_ambient_environment N~2~
_diffrn_ambient_temperature 100(2)
_diffrn_detector 'Hybrid Pixel Array Detector'
_diffrn_detector_area_resol_mean 10.0000
_diffrn_detector_type HyPix
_diffrn_measured_fraction_theta_full 0.999
_diffrn_measured_fraction_theta_max 1.000
_diffrn_measurement_device 'four-circle diffractometer'
_diffrn_measurement_device_type 'XtaLAB Synergy, Single source at offset/far, HyPix'
_diffrn_measurement_method '\w scans'
_diffrn_radiation_monochromator mirror
_diffrn_radiation_probe x-ray
_diffrn_radiation_type 'Mo K\a'
_diffrn_radiation_wavelength 0.71073
_diffrn_reflns_av_R_equivalents 0.0720
_diffrn_reflns_av_unetI/netI 0.0343
_diffrn_reflns_Laue_measured_fraction_full 0.999
_diffrn_reflns_Laue_measured_fraction_max 1.000
_diffrn_reflns_limit_h_max 16
_diffrn_reflns_limit_h_min -16
_diffrn_reflns_limit_k_max 26
_diffrn_reflns_limit_k_min -26
_diffrn_reflns_limit_l_max 28
_diffrn_reflns_limit_l_min -28
_diffrn_reflns_number 150719
_diffrn_reflns_point_group_measured_fraction_full 0.999
_diffrn_reflns_point_group_measured_fraction_max 1.000
_diffrn_reflns_theta_full 25.242
_diffrn_reflns_theta_max 27.103
_diffrn_reflns_theta_min 1.963
_diffrn_source 'micro-focus sealed X-ray tube'
_diffrn_source_type 'PhotonJet (Mo) X-ray Source'
_exptl_absorpt_coefficient_mu 0.968
_exptl_absorpt_correction_T_max 1.000
_exptl_absorpt_correction_T_min 0.737
_exptl_absorpt_correction_type gaussian
_exptl_absorpt_process_details
;
CrysAlisPro 1.171.43.143a (Rigaku Oxford Diffraction, 2024)
Numerical absorption correction based on gaussian integration over
a multifaceted crystal model
Empirical absorption correction using spherical harmonics,
implemented in SCALE3 ABSPACK scaling algorithm.
;
_exptl_crystal_colour colourless
_exptl_crystal_density_diffrn 1.423
_exptl_crystal_description block
_exptl_crystal_F_000 2488
_exptl_crystal_size_max 0.160
_exptl_crystal_size_mid 0.080
_exptl_crystal_size_min 0.060
_refine_diff_density_max 0.628
_refine_diff_density_min -0.571
_refine_diff_density_rms 0.063
_refine_ls_extinction_method none
_refine_ls_goodness_of_fit_ref 1.033
_refine_ls_hydrogen_treatment constr
_refine_ls_matrix_type full
_refine_ls_number_parameters 943
_refine_ls_number_reflns 12484
_refine_ls_number_restraints 584
_refine_ls_restrained_S_all 1.075
_refine_ls_R_factor_all 0.0718
_refine_ls_R_factor_gt 0.0487
_refine_ls_shift/su_max 0.002
_refine_ls_shift/su_mean 0.000
_refine_ls_structure_factor_coef Fsqd
_refine_ls_weighting_details 'w=1/[\s^2^(Fo^2^)+(0.0633P)^2^+5.3173P] where P=(Fo^2^+2Fc^2^)/3'
_refine_ls_weighting_scheme calc
_refine_ls_wR_factor_gt 0.1206
_refine_ls_wR_factor_ref 0.1313
_reflns_Friedel_coverage 0.000
_reflns_number_gt 9364
_reflns_number_total 12484
_reflns_threshold_expression 'I > 2\s(I)'
_cod_data_source_file d5cc04534g2.cif
_cod_data_source_block lgr26db
_cod_depositor_comments 'Adding full bibliography for 7134934--7134942.cif.'
_cod_original_sg_symbol_H-M 'P 21/c'
_cod_original_formula_sum 'C58.79 H59 B F15 N2 O2.40 Rb'
_cod_database_code 7134937
_shelx_shelxl_version_number 2019/3
_shelx_space_group_comment
;
The symmetry employed for this shelxl refinement is uniquely defined
by the following loop, which should always be used as a source of
symmetry information in preference to the above space-group names.
They are only intended as comments.
;
_shelx_estimated_absorpt_t_min 0.860
_shelx_estimated_absorpt_t_max 0.944
_oxdiff_exptl_absorpt_empirical_full_min 0.405
_oxdiff_exptl_absorpt_empirical_full_max 2.366
_oxdiff_exptl_absorpt_empirical_details
;
Empirical correction (ABSPACK) includes:
- Absorption correction using spherical harmonics
- Frame scaling
- Detector area scaling
;
_chemical_oxdiff_usercomment 'from toluene, THF, -40 C'

loop_
_space_group_symop_operation_xyz
'x, y, z'
'-x, y+1/2, -z+1/2'
'-x, -y, -z'
'x, -y-1/2, z-1/2'

loop_
_atom_site_label
_atom_site_type_symbol
_atom_site_fract_x
_atom_site_fract_y
_atom_site_fract_z
_atom_site_U_iso_or_equiv
_atom_site_adp_type
_atom_site_occupancy
_atom_site_site_symmetry_order
_atom_site_calc_flag
_atom_site_refinement_flags_posn
_atom_site_refinement_flags_adp
_atom_site_refinement_flags_occupancy
_atom_site_disorder_assembly
_atom_site_disorder_group
Rb1 Rb 0.86438(2) 0.78627(2) 0.54957(2) 0.03737(9) Uani 1 1 d . . . . .
F1 F 0.20938(12) 0.61669(7) 0.31581(7) 0.0336(3) Uani 1 1 d . . . . .
F2 F 0.21718(16) 0.52863(9) 0.23275(9) 0.0517(5) Uani 1 1 d . . . . .
F3 F 0.39435(18) 0.51707(8) 0.18217(9) 0.0546(5) Uani 1 1 d . . . . .
F4 F 0.56439(14) 0.59912(8) 0.21868(8) 0.0403(4) Uani 1 1 d . . . . .
F5 F 0.55760(12) 0.69061(7) 0.29949(7) 0.0303(3) Uani 1 1 d . . . . .
F6 F 0.16958(11) 0.74637(8) 0.30183(7) 0.0341(4) Uani 1 1 d . . . . .
F7 F -0.00654(12) 0.75635(10) 0.34679(9) 0.0522(5) Uani 1 1 d . . . . .
F8 F 0.00412(15) 0.73046(11) 0.46998(9) 0.0580(5) Uani 1 1 d . . . . .
F9 F 0.19688(15) 0.69150(11) 0.54517(8) 0.0531(5) Uani 1 1 d . . . . .
F10 F 0.37314(12) 0.68111(8) 0.50245(7) 0.0365(4) Uani 1 1 d . . . . .
F11 F 0.37249(12) 0.83414(7) 0.43471(7) 0.0304(3) Uani 1 1 d . . . . .
F12 F 0.34991(15) 0.95252(7) 0.39166(8) 0.0441(4) Uani 1 1 d . . . . .
F13 F 0.33924(15) 0.97699(8) 0.26874(9) 0.0465(4) Uani 1 1 d . . . . .
F14 F 0.35368(14) 0.87858(8) 0.19040(7) 0.0394(4) Uani 1 1 d . . . . .
F15 F 0.38129(13) 0.76130(7) 0.23168(7) 0.0319(3) Uani 1 1 d . . . . .
O1 O 0.9864(5) 0.6876(3) 0.6209(3) 0.0445(14) Uani 0.472(8) 1 d D U P A 1
O1A O 0.9731(5) 0.6939(3) 0.6335(3) 0.0559(15) Uani 0.528(8) 1 d D U P A 2
O2 O 0.9205(7) 0.8736(4) 0.6480(4) 0.060(2) Uani 0.354(7) 1 d D U P A 1
O2A O 0.8902(4) 0.8654(2) 0.6558(2) 0.0587(12) Uani 0.646(7) 1 d D U P A 2
O3 O 1.0285(7) 0.8680(4) 0.5239(4) 0.0855(18) Uani 0.405(3) 1 d D U P A 1
N1 N 0.58798(15) 0.73585(9) 0.46101(9) 0.0201(4) Uani 1 1 d . . . . .
N2 N 0.63480(15) 0.63904(9) 0.47918(9) 0.0219(4) Uani 1 1 d . . . . .
C1 C 0.66830(19) 0.69865(12) 0.49736(11) 0.0239(5) Uani 1 1 d . . . . .
C2 C 0.50489(18) 0.70008(11) 0.41981(11) 0.0207(5) Uani 1 1 d . . . . .
C3 C 0.53825(19) 0.63916(11) 0.43302(11) 0.0233(5) Uani 1 1 d . . . . .
H3 H 0.501283 0.602315 0.413695 0.028 Uiso 1 1 calc R U . . .
C4 C 0.59893(18) 0.80397(11) 0.47140(11) 0.0230(5) Uani 1 1 d . . . . .
C5 C 0.63650(19) 0.84187(12) 0.42847(12) 0.0247(5) Uani 1 1 d . . . . .
C6 C 0.6515(2) 0.90660(13) 0.44183(13) 0.0338(6) Uani 1 1 d . . . . .
H6 H 0.674941 0.933759 0.413050 0.041 Uiso 1 1 calc R U . . .
C7 C 0.6328(3) 0.93194(13) 0.49667(15) 0.0408(7) Uani 1 1 d . . . . .
H7 H 0.643845 0.976114 0.505184 0.049 Uiso 1 1 calc R U . . .
C8 C 0.5984(2) 0.89353(13) 0.53849(14) 0.0366(6) Uani 1 1 d . . . . .
H8 H 0.586779 0.911514 0.575986 0.044 Uiso 1 1 calc R U . . .
C9 C 0.5801(2) 0.82844(12) 0.52725(12) 0.0284(5) Uani 1 1 d . . . . .
C10 C 0.66121(19) 0.81314(12) 0.37013(12) 0.0253(5) Uani 1 1 d . . . . .
H10 H 0.603198 0.780875 0.353649 0.030 Uiso 1 1 calc R U . . .
C11 C 0.7708(2) 0.77789(13) 0.38519(13) 0.0322(6) Uani 1 1 d . . . . .
H11A H 0.829808 0.808195 0.401409 0.048 Uiso 1 1 calc R U . . .
H11B H 0.782451 0.757919 0.347060 0.048 Uiso 1 1 calc R U . . .
H11C H 0.770116 0.745042 0.416734 0.048 Uiso 1 1 calc R U . . .
C12 C 0.6599(2) 0.86079(13) 0.31777(13) 0.0341(6) Uani 1 1 d . . . . .
H12A H 0.592494 0.885836 0.310232 0.051 Uiso 1 1 calc R U . . .
H12B H 0.663433 0.837897 0.279491 0.051 Uiso 1 1 calc R U . . .
H12C H 0.722887 0.889286 0.329904 0.051 Uiso 1 1 calc R U . . .
C13 C 0.5410(2) 0.78793(13) 0.57475(12) 0.0324(6) Uani 1 1 d . . . . .
H13 H 0.524602 0.744468 0.556339 0.039 Uiso 1 1 calc R U . . .
C14 C 0.6297(3) 0.78084(16) 0.63562(14) 0.0420(7) Uani 1 1 d . . . . .
H14A H 0.653717 0.823126 0.652200 0.063 Uiso 1 1 calc R U . . .
H14B H 0.691907 0.757515 0.627149 0.063 Uiso 1 1 calc R U . . .
H14C H 0.600220 0.757364 0.666399 0.063 Uiso 1 1 calc R U . . .
C15 C 0.4356(2) 0.81429(16) 0.58810(14) 0.0396(7) Uani 1 1 d . . . . .
H15A H 0.410578 0.785799 0.617080 0.059 Uiso 1 1 calc R U . . .
H15B H 0.379371 0.817217 0.548866 0.059 Uiso 1 1 calc R U . . .
H15C H 0.449467 0.856707 0.606877 0.059 Uiso 1 1 calc R U . . .
C16 C 0.68938(19) 0.58178(11) 0.50652(11) 0.0240(5) Uani 1 1 d . . . . .
C17 C 0.6626(2) 0.55693(12) 0.55966(12) 0.0271(5) Uani 1 1 d . . . . .
C18 C 0.7144(2) 0.50081(13) 0.58454(13) 0.0329(6) Uani 1 1 d . . . . .
H18 H 0.698596 0.482955 0.621060 0.040 Uiso 1 1 calc R U . . .
C19 C 0.7884(2) 0.47076(13) 0.55687(14) 0.0360(6) Uani 1 1 d . . . . .
H19 H 0.821956 0.432199 0.574088 0.043 Uiso 1 1 calc R U . . .
C20 C 0.8137(2) 0.49650(13) 0.50437(13) 0.0337(6) Uani 1 1 d . . . . .
H20 H 0.864906 0.475491 0.485934 0.040 Uiso 1 1 calc R U . . .
C21 C 0.76483(19) 0.55326(12) 0.47780(12) 0.0284(5) Uani 1 1 d . . . . .
C22 C 0.5794(2) 0.58853(13) 0.58971(12) 0.0297(6) Uani 1 1 d . . . . .
H22 H 0.561226 0.630819 0.568961 0.036 Uiso 1 1 calc R U . . .
C23 C 0.6227(3) 0.6008(2) 0.65889(16) 0.0677(12) Uani 1 1 d . . . . .
H23A H 0.569826 0.626423 0.674465 0.102 Uiso 1 1 calc R U . . .
H23B H 0.692059 0.623828 0.665725 0.102 Uiso 1 1 calc R U . . .
H23C H 0.634146 0.560135 0.681345 0.102 Uiso 1 1 calc R U . . .
C24 C 0.4744(3) 0.55047(17) 0.57846(17) 0.0500(8) Uani 1 1 d . . . . .
H24A H 0.488342 0.509708 0.600618 0.075 Uiso 1 1 calc R U . . .
H24B H 0.447441 0.542637 0.533514 0.075 Uiso 1 1 calc R U . . .
H24C H 0.419700 0.574471 0.593975 0.075 Uiso 1 1 calc R U . . .
C25 C 0.7933(2) 0.58170(13) 0.42038(13) 0.0323(6) Uani 1 1 d . . . . .
H25 H 0.766778 0.626725 0.416526 0.039 Uiso 1 1 calc R U . . .
C26 C 0.7355(3) 0.54674(18) 0.36141(15) 0.0490(8) Uani 1 1 d . . . . .
H26A H 0.752945 0.567084 0.324910 0.073 Uiso 1 1 calc R U . . .
H26B H 0.656489 0.548306 0.357352 0.073 Uiso 1 1 calc R U . . .
H26C H 0.759649 0.502267 0.363898 0.073 Uiso 1 1 calc R U . . .
C27 C 0.9167(3) 0.58313(19) 0.42604(19) 0.0567(9) Uani 1 1 d . . . . .
H27A H 0.943554 0.539562 0.424258 0.085 Uiso 1 1 calc R U . . .
H27B H 0.953217 0.602676 0.465986 0.085 Uiso 1 1 calc R U . . .
H27C H 0.932090 0.608083 0.391506 0.085 Uiso 1 1 calc R U . . .
C28 C 0.38364(19) 0.66062(11) 0.31366(11) 0.0235(5) Uani 1 1 d . . . . .
C29 C 0.3006(2) 0.61668(12) 0.29339(12) 0.0278(5) Uani 1 1 d . . . . .
C30 C 0.3021(2) 0.56906(13) 0.24975(13) 0.0358(6) Uani 1 1 d . . . . .
C31 C 0.3906(3) 0.56280(13) 0.22445(13) 0.0384(7) Uani 1 1 d . . . . .
C32 C 0.4764(2) 0.60430(12) 0.24288(12) 0.0313(6) Uani 1 1 d . . . . .
C33 C 0.4706(2) 0.65110(11) 0.28580(11) 0.0256(5) Uani 1 1 d . . . . .
C34 C 0.28370(19) 0.71487(11) 0.39936(11) 0.0236(5) Uani 1 1 d . . . . .
C35 C 0.1814(2) 0.73309(13) 0.36343(12) 0.0278(5) Uani 1 1 d . . . . .
C36 C 0.0886(2) 0.73836(14) 0.38535(14) 0.0358(6) Uani 1 1 d . . . . .
C37 C 0.0938(2) 0.72481(15) 0.44696(14) 0.0384(7) Uani 1 1 d . . . . .
C38 C 0.1911(2) 0.70547(14) 0.48492(13) 0.0353(6) Uani 1 1 d . . . . .
C39 C 0.2823(2) 0.70061(12) 0.46060(12) 0.0271(5) Uani 1 1 d . . . . .
C40 C 0.38520(18) 0.78985(11) 0.33743(11) 0.0217(5) Uani 1 1 d . . . . .
C41 C 0.37380(19) 0.84256(12) 0.37379(11) 0.0260(5) Uani 1 1 d . . . . .
C42 C 0.3595(2) 0.90474(12) 0.35269(13) 0.0305(6) Uani 1 1 d . . . . .
C43 C 0.3538(2) 0.91733(12) 0.29084(14) 0.0324(6) Uani 1 1 d . . . . .
C44 C 0.3621(2) 0.86753(13) 0.25164(12) 0.0289(6) Uani 1 1 d . . . . .
C45 C 0.37747(19) 0.80614(12) 0.27510(11) 0.0240(5) Uani 1 1 d . . . . .
C46 C 0.9048(6) 0.6467(4) 0.6433(4) 0.0623(17) Uani 0.472(8) 1 d D U P A 1
H46A H 0.845686 0.674336 0.650731 0.075 Uiso 0.472(8) 1 calc R U P A 1
H46B H 0.871861 0.616371 0.609613 0.075 Uiso 0.472(8) 1 calc R U P A 1
C46A C 0.9433(7) 0.6277(4) 0.6118(4) 0.0689(16) Uani 0.528(8) 1 d D U P A 2
H46C H 0.864872 0.624722 0.590677 0.083 Uiso 0.528(8) 1 calc R U P A 2
H46D H 0.986959 0.613312 0.582457 0.083 Uiso 0.528(8) 1 calc R U P A 2
C47 C 0.9484(6) 0.6121(5) 0.6980(4) 0.0638(17) Uani 0.472(8) 1 d D U P A 1
H47A H 0.944811 0.565675 0.689789 0.077 Uiso 0.472(8) 1 calc R U P A 1
H47B H 0.909322 0.621740 0.730985 0.077 Uiso 0.472(8) 1 calc R U P A 1
C47A C 0.9683(6) 0.5902(4) 0.6688(4) 0.0656(16) Uani 0.528(8) 1 d D U P A 2
H47C H 0.912585 0.596527 0.693224 0.079 Uiso 0.528(8) 1 calc R U P A 2
H47D H 0.972880 0.544318 0.659495 0.079 Uiso 0.528(8) 1 calc R U P A 2
C48 C 1.0584(7) 0.6336(4) 0.7155(4) 0.0584(16) Uani 0.472(8) 1 d D U P A 1
H48A H 1.108274 0.597573 0.714023 0.070 Uiso 0.472(8) 1 calc R U P A 1
H48B H 1.074596 0.650068 0.758888 0.070 Uiso 0.472(8) 1 calc R U P A 1
C48A C 1.0735(6) 0.6149(4) 0.7022(4) 0.0610(16) Uani 0.528(8) 1 d D U P A 2
H48C H 1.131629 0.582446 0.705857 0.073 Uiso 0.528(8) 1 calc R U P A 2
H48D H 1.071562 0.630271 0.744415 0.073 Uiso 0.528(8) 1 calc R U P A 2
C49 C 1.0766(6) 0.6851(4) 0.6720(4) 0.0527(16) Uani 0.472(8) 1 d D U P A 1
H49A H 1.085973 0.726556 0.694109 0.063 Uiso 0.472(8) 1 calc R U P A 1
H49B H 1.143522 0.676101 0.657530 0.063 Uiso 0.472(8) 1 calc R U P A 1
C49A C 1.0886(5) 0.6679(4) 0.6608(4) 0.0559(15) Uani 0.528(8) 1 d D U P A 2
H49C H 1.121840 0.652512 0.627087 0.067 Uiso 0.528(8) 1 calc R U P A 2
H49D H 1.136036 0.701327 0.684913 0.067 Uiso 0.528(8) 1 calc R U P A 2
C50 C 0.9470(11) 0.8742(6) 0.7183(5) 0.070(2) Uani 0.354(7) 1 d D U P A 1
H50A H 0.891637 0.848631 0.732480 0.085 Uiso 0.354(7) 1 calc R U P A 1
H50B H 1.018613 0.853348 0.734097 0.085 Uiso 0.354(7) 1 calc R U P A 1
C50A C 0.9562(5) 0.8356(3) 0.7104(3) 0.0659(13) Uani 0.646(7) 1 d D U P A 2
H50C H 1.034636 0.837050 0.710339 0.079 Uiso 0.646(7) 1 calc R U P A 2
H50D H 0.934157 0.790796 0.714210 0.079 Uiso 0.646(7) 1 calc R U P A 2
C51 C 0.9510(12) 0.9371(5) 0.7459(6) 0.069(2) Uani 0.354(7) 1 d D U P A 1
H51A H 1.022891 0.945565 0.774526 0.083 Uiso 0.354(7) 1 calc R U P A 1
H51B H 0.893032 0.942651 0.768829 0.083 Uiso 0.354(7) 1 calc R U P A 1
C51A C 0.9321(5) 0.8755(3) 0.7600(3) 0.0669(14) Uani 0.646(7) 1 d D U P A 2
H51C H 0.993867 0.875347 0.797449 0.080 Uiso 0.646(7) 1 calc R U P A 2
H51D H 0.865692 0.860451 0.772054 0.080 Uiso 0.646(7) 1 calc R U P A 2
C52 C 0.9322(10) 0.9786(5) 0.6897(5) 0.070(2) Uani 0.354(7) 1 d D U P A 1
H52A H 0.884636 1.015035 0.693675 0.084 Uiso 0.354(7) 1 calc R U P A 1
H52B H 1.001991 0.994862 0.682754 0.084 Uiso 0.354(7) 1 calc R U P A 1
C52A C 0.9151(6) 0.9405(3) 0.7317(3) 0.0687(14) Uani 0.646(7) 1 d D U P A 2
H52C H 0.873741 0.968014 0.754392 0.082 Uiso 0.646(7) 1 calc R U P A 2
H52D H 0.985414 0.961173 0.731296 0.082 Uiso 0.646(7) 1 calc R U P A 2
C53 C 0.8800(10) 0.9371(5) 0.6403(6) 0.065(2) Uani 0.354(7) 1 d D U P A 1
H53A H 0.890429 0.954152 0.600171 0.079 Uiso 0.354(7) 1 calc R U P A 1
H53B H 0.800721 0.936602 0.637966 0.079 Uiso 0.354(7) 1 calc R U P A 1
C53A C 0.8516(6) 0.9264(3) 0.6679(3) 0.0704(14) Uani 0.646(7) 1 d D U P A 2
H53C H 0.772397 0.925425 0.665950 0.084 Uiso 0.646(7) 1 calc R U P A 2
H53D H 0.865699 0.958384 0.637690 0.084 Uiso 0.646(7) 1 calc R U P A 2
C54 C 1.1255(10) 0.8710(7) 0.5770(6) 0.082(2) Uani 0.405(3) 1 d D U P A 1
H54A H 1.104509 0.878109 0.617051 0.099 Uiso 0.405(3) 1 calc R U P A 1
H54B H 1.169180 0.831410 0.580143 0.099 Uiso 0.405(3) 1 calc R U P A 1
C55 C 1.1854(11) 0.9254(6) 0.5608(6) 0.084(2) Uani 0.405(3) 1 d D U P A 1
H55A H 1.159853 0.965852 0.575578 0.101 Uiso 0.405(3) 1 calc R U P A 1
H55B H 1.264846 0.920985 0.578656 0.101 Uiso 0.405(3) 1 calc R U P A 1
C56 C 1.1599(11) 0.9224(8) 0.4949(6) 0.085(2) Uani 0.405(3) 1 d D U P A 1
H56A H 1.209916 0.892110 0.481298 0.102 Uiso 0.405(3) 1 calc R U P A 1
H56B H 1.170390 0.964833 0.477653 0.102 Uiso 0.405(3) 1 calc R U P A 1
C57 C 1.0452(10) 0.9014(7) 0.4701(6) 0.083(2) Uani 0.405(3) 1 d D U P A 1
H57A H 0.994842 0.937928 0.458898 0.100 Uiso 0.405(3) 1 calc R U P A 1
H57B H 1.037760 0.872851 0.433510 0.100 Uiso 0.405(3) 1 calc R U P A 1
B1 B 0.3913(2) 0.71721(13) 0.36809(12) 0.0204(5) Uani 1 1 d . . . . .
C54A C 1.0479(11) 0.9091(6) 0.4420(7) 0.056(3) Uani 0.274(3) 1 d D . P B 2
C55A C 1.1448(18) 0.8915(15) 0.4830(7) 0.073(6) Uani 0.274(3) 1 d D . P B 2
H55C H 1.208496 0.881638 0.468962 0.088 Uiso 0.274(3) 1 calc R U P B 2
C56A C 1.1432(13) 0.8891(13) 0.5469(8) 0.082(5) Uani 0.274(3) 1 d D . P B 2
H56C H 1.206231 0.873114 0.575437 0.098 Uiso 0.274(3) 1 calc R U P B 2
C57A C 1.0569(9) 0.9084(6) 0.5709(7) 0.053(3) Uani 0.274(3) 1 d D . P B 2
H57C H 1.062696 0.910831 0.614726 0.064 Uiso 0.274(3) 1 calc R U P B 2
C58A C 0.9622(12) 0.9238(7) 0.5281(6) 0.057(3) Uani 0.274(3) 1 d D . P B 2
H58A H 0.898358 0.933484 0.542004 0.068 Uiso 0.274(3) 1 calc R U P B 2
C59A C 0.9589(14) 0.9252(9) 0.4656(8) 0.055(3) Uani 0.274(3) 1 d D . P B 2
H59A H 0.893059 0.937719 0.437205 0.066 Uiso 0.274(3) 1 calc R U P B 2
C60A C 1.0456(18) 0.9109(9) 0.3742(8) 0.076(4) Uani 0.274(3) 1 d . . P B 2
H60A H 0.979445 0.889642 0.350482 0.114 Uiso 0.274(3) 1 calc R U P B 2
H60B H 1.109983 0.888950 0.366908 0.114 Uiso 0.274(3) 1 calc R U P B 2
H60C H 1.045796 0.955269 0.360419 0.114 Uiso 0.274(3) 1 calc R U P B 2
C54B C 1.1018(11) 0.9028(7) 0.5185(8) 0.068(3) Uani 0.321(3) 1 d D . P C 3
C55B C 0.9937(10) 0.9186(7) 0.5029(8) 0.067(3) Uani 0.321(3) 1 d D . P C 3
H55D H 0.954152 0.925216 0.534120 0.081 Uiso 0.321(3) 1 calc R U P C 3
C56B C 0.9446(12) 0.9246(10) 0.4407(7) 0.067(3) Uani 0.321(3) 1 d D . P C 3
H56D H 0.869589 0.936033 0.429704 0.080 Uiso 0.321(3) 1 calc R U P C 3
C57B C 0.9951(9) 0.9155(7) 0.3937(8) 0.071(3) Uani 0.321(3) 1 d D . P C 3
H57D H 0.956978 0.919259 0.351074 0.085 Uiso 0.321(3) 1 calc R U P C 3
C58B C 1.1039(9) 0.9004(6) 0.4104(7) 0.063(2) Uani 0.321(3) 1 d D . P C 3
H58B H 1.142823 0.892645 0.379145 0.076 Uiso 0.321(3) 1 calc R U P C 3
C59B C 1.1555(15) 0.8967(15) 0.4718(7) 0.071(5) Uani 0.321(3) 1 d D . P C 3
H59B H 1.232074 0.889549 0.482717 0.085 Uiso 0.321(3) 1 calc R U P C 3
C60B C 1.1678(17) 0.9021(10) 0.5853(9) 0.096(4) Uani 0.321(3) 1 d . U P C 3
H60D H 1.143896 0.936982 0.608521 0.145 Uiso 0.321(3) 1 calc R U P C 3
H60E H 1.245257 0.907551 0.586142 0.145 Uiso 0.321(3) 1 calc R U P C 3
H60F H 1.157197 0.861393 0.604812 0.145 Uiso 0.321(3) 1 calc R U P C 3

loop_
_atom_site_aniso_label
_atom_site_aniso_U_11
_atom_site_aniso_U_22
_atom_site_aniso_U_33
_atom_site_aniso_U_23
_atom_site_aniso_U_13
_atom_site_aniso_U_12
Rb1 0.03104(14) 0.03691(16) 0.04047(16) -0.00528(12) 0.00127(11) -0.00862(11)
F1 0.0310(8) 0.0323(9) 0.0369(8) -0.0031(7) 0.0068(6) -0.0104(6)
F2 0.0650(12) 0.0372(10) 0.0512(11) -0.0166(8) 0.0107(9) -0.0255(9)
F3 0.0896(15) 0.0296(10) 0.0490(10) -0.0193(8) 0.0251(10) -0.0056(9)
F4 0.0568(11) 0.0298(9) 0.0413(9) 0.0001(7) 0.0252(8) 0.0113(7)
F5 0.0286(7) 0.0261(8) 0.0385(8) -0.0028(6) 0.0127(6) -0.0002(6)
F6 0.0236(7) 0.0450(10) 0.0308(8) 0.0112(7) 0.0004(6) 0.0002(7)
F7 0.0197(8) 0.0750(14) 0.0607(11) 0.0159(10) 0.0072(7) 0.0099(8)
F8 0.0357(10) 0.0849(15) 0.0616(12) 0.0018(11) 0.0280(9) 0.0100(10)
F9 0.0485(10) 0.0823(15) 0.0334(9) 0.0051(9) 0.0194(8) 0.0014(10)
F10 0.0296(8) 0.0505(10) 0.0274(8) 0.0086(7) 0.0029(6) 0.0038(7)
F11 0.0357(8) 0.0257(8) 0.0285(7) -0.0034(6) 0.0053(6) 0.0059(6)
F12 0.0570(11) 0.0207(8) 0.0506(10) -0.0088(7) 0.0049(8) 0.0076(7)
F13 0.0561(11) 0.0194(8) 0.0598(11) 0.0123(8) 0.0056(9) 0.0037(7)
F14 0.0466(9) 0.0356(9) 0.0370(9) 0.0150(7) 0.0119(7) 0.0064(7)
F15 0.0444(9) 0.0253(8) 0.0273(7) 0.0025(6) 0.0113(6) 0.0055(7)
O1 0.0439(16) 0.0445(17) 0.0437(16) -0.0035(9) 0.0076(9) 0.0018(9)
O1A 0.0539(17) 0.0572(16) 0.0550(18) 0.0015(9) 0.0096(9) -0.0005(9)
O2 0.059(2) 0.060(2) 0.060(2) 0.0003(9) 0.0137(10) -0.0015(10)
O2A 0.0583(15) 0.0587(14) 0.0570(13) -0.0033(9) 0.0098(9) 0.0011(9)
O3 0.0847(19) 0.086(2) 0.0856(19) 0.0011(10) 0.0195(10) -0.0029(10)
N1 0.0196(9) 0.0155(9) 0.0244(10) -0.0014(8) 0.0036(8) 0.0000(7)
N2 0.0197(9) 0.0163(10) 0.0274(10) 0.0004(8) 0.0014(8) 0.0017(8)
C1 0.0217(11) 0.0211(12) 0.0282(12) -0.0006(9) 0.0048(9) 0.0009(9)
C2 0.0195(11) 0.0187(12) 0.0239(11) -0.0014(9) 0.0049(9) -0.0010(9)
C3 0.0212(11) 0.0190(12) 0.0272(12) -0.0028(9) 0.0011(9) -0.0010(9)
C4 0.0191(11) 0.0170(11) 0.0311(12) -0.0019(9) 0.0027(9) 0.0008(9)
C5 0.0197(11) 0.0186(12) 0.0342(13) 0.0002(10) 0.0031(10) 0.0005(9)
C6 0.0364(15) 0.0207(13) 0.0445(16) -0.0002(11) 0.0099(12) -0.0043(11)
C7 0.0489(17) 0.0187(14) 0.0543(18) -0.0091(12) 0.0116(14) -0.0052(12)
C8 0.0434(16) 0.0259(14) 0.0414(15) -0.0126(12) 0.0120(13) -0.0004(12)
C9 0.0276(13) 0.0235(13) 0.0320(13) -0.0028(10) 0.0028(10) 0.0006(10)
C10 0.0218(12) 0.0217(12) 0.0320(13) 0.0011(10) 0.0053(10) 0.0000(9)
C11 0.0254(13) 0.0335(15) 0.0388(14) 0.0034(12) 0.0101(11) 0.0045(11)
C12 0.0332(14) 0.0303(15) 0.0389(15) 0.0079(12) 0.0088(11) 0.0023(11)
C13 0.0376(14) 0.0290(14) 0.0318(13) -0.0054(11) 0.0105(11) 0.0007(11)
C14 0.0463(17) 0.0440(18) 0.0364(15) 0.0002(13) 0.0114(13) 0.0100(14)
C15 0.0371(15) 0.0462(18) 0.0367(15) -0.0041(13) 0.0109(12) 0.0038(13)
C16 0.0204(11) 0.0155(11) 0.0312(12) -0.0009(9) -0.0034(9) 0.0009(9)
C17 0.0264(12) 0.0189(12) 0.0313(13) -0.0003(10) -0.0021(10) -0.0012(10)
C18 0.0348(14) 0.0249(14) 0.0343(14) 0.0050(11) -0.0012(11) 0.0001(11)
C19 0.0341(14) 0.0216(13) 0.0454(16) 0.0071(12) -0.0042(12) 0.0051(11)
C20 0.0262(13) 0.0247(14) 0.0466(16) -0.0013(12) 0.0017(11) 0.0052(10)
C21 0.0224(12) 0.0206(12) 0.0383(14) -0.0023(10) -0.0005(10) -0.0006(10)
C22 0.0309(13) 0.0256(14) 0.0311(13) 0.0004(10) 0.0044(11) 0.0006(10)
C23 0.060(2) 0.090(3) 0.0438(19) -0.029(2) -0.0049(16) 0.019(2)
C24 0.0453(18) 0.0468(19) 0.065(2) -0.0225(16) 0.0269(16) -0.0146(15)
C25 0.0272(13) 0.0276(14) 0.0434(15) 0.0016(12) 0.0114(11) 0.0053(11)
C26 0.0472(18) 0.060(2) 0.0425(17) -0.0044(15) 0.0168(14) -0.0150(16)
C27 0.0323(16) 0.065(2) 0.072(2) 0.0130(19) 0.0107(16) -0.0080(15)
C28 0.0284(12) 0.0169(11) 0.0234(11) 0.0024(9) 0.0028(9) 0.0016(9)
C29 0.0322(13) 0.0228(13) 0.0279(12) 0.0007(10) 0.0062(10) -0.0019(10)
C30 0.0492(17) 0.0227(14) 0.0336(14) -0.0038(11) 0.0059(12) -0.0113(12)
C31 0.066(2) 0.0201(14) 0.0303(14) -0.0076(11) 0.0139(13) -0.0004(13)
C32 0.0449(16) 0.0204(13) 0.0310(13) 0.0019(10) 0.0135(12) 0.0053(11)
C33 0.0315(13) 0.0181(12) 0.0269(12) 0.0002(9) 0.0062(10) 0.0004(10)
C34 0.0226(11) 0.0185(12) 0.0290(12) -0.0009(10) 0.0047(9) -0.0002(9)
C35 0.0245(12) 0.0283(14) 0.0300(13) 0.0017(10) 0.0054(10) -0.0003(10)
C36 0.0202(12) 0.0390(16) 0.0471(16) 0.0043(13) 0.0055(11) 0.0045(11)
C37 0.0265(13) 0.0451(18) 0.0492(17) -0.0018(13) 0.0202(12) 0.0029(12)
C38 0.0384(15) 0.0409(17) 0.0295(13) -0.0003(12) 0.0139(11) -0.0013(12)
C39 0.0245(12) 0.0270(13) 0.0285(12) -0.0014(10) 0.0038(10) 0.0004(10)
C40 0.0168(10) 0.0175(11) 0.0301(12) -0.0012(9) 0.0040(9) 0.0006(9)
C41 0.0222(12) 0.0249(13) 0.0291(12) 0.0005(10) 0.0024(10) 0.0035(10)
C42 0.0295(13) 0.0170(12) 0.0420(15) -0.0040(11) 0.0027(11) 0.0034(10)
C43 0.0301(13) 0.0166(12) 0.0479(16) 0.0066(11) 0.0042(12) 0.0024(10)
C44 0.0256(12) 0.0283(14) 0.0321(13) 0.0098(11) 0.0056(10) 0.0010(10)
C45 0.0213(11) 0.0221(12) 0.0281(12) 0.0017(10) 0.0050(9) 0.0022(9)
C46 0.0598(18) 0.0630(19) 0.0638(19) 0.0034(10) 0.0143(9) -0.0029(9)
C46A 0.0694(18) 0.0666(17) 0.0684(18) -0.0010(9) 0.0119(9) -0.0022(10)
C47 0.0626(18) 0.0648(19) 0.0643(19) 0.0031(10) 0.0158(10) -0.0019(9)
C47A 0.0659(18) 0.0636(18) 0.0663(18) -0.0005(9) 0.0139(10) -0.0012(9)
C48 0.0594(18) 0.0583(19) 0.0569(18) 0.0012(10) 0.0127(9) -0.0008(10)
C48A 0.0606(17) 0.0603(18) 0.0621(17) 0.0014(9) 0.0144(9) 0.0013(9)
C49 0.0517(17) 0.0534(18) 0.0513(18) -0.0001(10) 0.0087(9) 0.0006(10)
C49A 0.0552(17) 0.0575(17) 0.0553(18) -0.0002(9) 0.0137(10) 0.0026(9)
C50 0.072(2) 0.070(2) 0.069(2) 0.0005(9) 0.0150(10) -0.0001(10)
C50A 0.0664(16) 0.0651(15) 0.0640(15) -0.0023(9) 0.0116(9) 0.0041(10)
C51 0.069(2) 0.070(2) 0.068(2) -0.0016(9) 0.0162(11) 0.0008(10)
C51A 0.0662(17) 0.0683(16) 0.0663(15) -0.0038(9) 0.0160(10) 0.0020(10)
C52 0.070(2) 0.069(2) 0.070(2) -0.0014(9) 0.0154(10) 0.0002(10)
C52A 0.0691(18) 0.0688(16) 0.0689(16) -0.0047(9) 0.0178(9) 0.0019(10)
C53 0.066(2) 0.064(2) 0.066(2) 0.0000(9) 0.0163(10) 0.0002(10)
C53A 0.0711(17) 0.0676(15) 0.0715(16) -0.0032(9) 0.0152(9) 0.0028(9)
C54 0.082(2) 0.082(2) 0.082(2) -0.0006(10) 0.0199(10) -0.0003(10)
C55 0.083(2) 0.084(2) 0.085(2) 0.0002(10) 0.0197(10) -0.0004(10)
C56 0.085(2) 0.085(2) 0.085(2) 0.0006(10) 0.0207(11) -0.0007(10)
C57 0.083(2) 0.083(2) 0.084(2) -0.0001(10) 0.0196(10) -0.0004(10)
B1 0.0214(12) 0.0175(12) 0.0218(12) -0.0001(10) 0.0045(10) 0.0006(10)
C54A 0.065(5) 0.030(6) 0.072(5) -0.012(5) 0.014(4) -0.003(4)
C55A 0.079(6) 0.067(15) 0.073(5) -0.033(7) 0.014(5) 0.034(9)
C56A 0.048(5) 0.123(16) 0.066(5) -0.046(7) -0.001(5) 0.007(6)
C57A 0.057(5) 0.029(6) 0.074(5) -0.011(5) 0.016(4) -0.001(4)
C58A 0.052(5) 0.039(7) 0.079(5) -0.003(5) 0.017(4) -0.006(5)
C59A 0.060(6) 0.027(7) 0.078(5) -0.005(7) 0.015(5) -0.003(6)
C60A 0.094(11) 0.061(10) 0.075(5) -0.006(6) 0.022(6) 0.005(10)
C54B 0.060(4) 0.058(7) 0.095(4) 0.002(5) 0.038(3) -0.008(5)
C55B 0.060(4) 0.050(7) 0.100(5) -0.029(7) 0.034(4) -0.009(5)
C56B 0.054(5) 0.048(8) 0.103(6) -0.026(7) 0.028(3) -0.024(5)
C57B 0.055(5) 0.067(8) 0.091(6) -0.027(6) 0.018(4) -0.010(5)
C58B 0.057(5) 0.046(6) 0.092(4) 0.004(6) 0.029(4) -0.007(4)
C59B 0.054(5) 0.073(14) 0.092(4) 0.009(6) 0.032(4) 0.007(6)
C60B 0.096(4) 0.098(4) 0.096(4) 0.000(2) 0.025(2) 0.002(2)

loop_
_atom_type_symbol
_atom_type_description
_atom_type_scat_dispersion_real
_atom_type_scat_dispersion_imag
_atom_type_scat_source
C C 0.0033 0.0016 'International Tables Vol C Tables 4.2.6.8 and 6.1.1.4'
H H 0.0000 0.0000 'International Tables Vol C Tables 4.2.6.8 and 6.1.1.4'
B B 0.0013 0.0007 'International Tables Vol C Tables 4.2.6.8 and 6.1.1.4'
F F 0.0171 0.0103 'International Tables Vol C Tables 4.2.6.8 and 6.1.1.4'
N N 0.0061 0.0033 'International Tables Vol C Tables 4.2.6.8 and 6.1.1.4'
O O 0.0106 0.0060 'International Tables Vol C Tables 4.2.6.8 and 6.1.1.4'
Rb Rb -0.9393 2.9676 'International Tables Vol C Tables 4.2.6.8 and 6.1.1.4'

loop_
_exptl_crystal_face_index_h
_exptl_crystal_face_index_k
_exptl_crystal_face_index_l
_exptl_crystal_face_perp_dist
5 -4 -31 0.0447
17 7 -5 0.0512
-17 -7 3 0.0180
-16 1 -8 0.0180
0 29 -6 0.0229
16 -1 8 0.0619
0 -29 7 0.0347
4 12 25 0.0847
12 11 15 0.0703
6 26 8 0.0417
-14 16 0 0.0217

loop_
_geom_angle_atom_site_label_1
_geom_angle_atom_site_label_2
_geom_angle_atom_site_label_3
_geom_angle
_geom_angle_site_symmetry_1
_geom_angle_site_symmetry_3
_geom_angle_publ_flag
O1A Rb1 O2A 85.43(17) . . ?
O2 Rb1 O1 92.7(2) . . ?
O2 Rb1 O3 72.3(3) . . ?
O1 Rb1 O3 103.1(2) . . ?
O2 Rb1 F8 129.2(2) . 1_655 ?
O1A Rb1 F8 81.41(14) . 1_655 ?
O2A Rb1 F8 138.11(11) . 1_655 ?
O1 Rb1 F8 73.70(13) . 1_655 ?
O3 Rb1 F8 64.15(18) . 1_655 ?
O2 Rb1 C1 135.5(2) . . ?
O1A Rb1 C1 93.20(14) . . ?
O2A Rb1 C1 125.80(11) . . ?
O1 Rb1 C1 93.00(14) . . ?
O3 Rb1 C1 147.59(16) . . ?
F8 Rb1 C1 94.63(6) 1_655 . ?
C37 F8 Rb1 156.02(19) . 1_455 ?
C49 O1 C46 101.7(6) . . ?
C49 O1 Rb1 135.0(5) . . ?
C46 O1 Rb1 106.0(4) . . ?
C46A O1A C49A 86.4(6) . . ?
C46A O1A Rb1 112.9(4) . . ?
C49A O1A Rb1 140.6(5) . . ?
C53 O2 C50 95.7(9) . . ?
C53 O2 Rb1 120.3(6) . . ?
C50 O2 Rb1 139.2(7) . . ?
C53A O2A C50A 113.2(5) . . ?
C53A O2A Rb1 135.3(4) . . ?
C50A O2A Rb1 111.5(4) . . ?
C57 O3 C54 112.0(9) . . ?
C57 O3 Rb1 135.7(7) . . ?
C54 O3 Rb1 111.9(6) . . ?
C1 N1 C2 113.52(19) . . ?
C1 N1 C4 116.06(19) . . ?
C2 N1 C4 130.40(19) . . ?
C1 N2 C3 111.92(19) . . ?
C1 N2 C16 124.31(19) . . ?
C3 N2 C16 123.70(19) . . ?
N2 C1 N1 102.64(19) . . ?
N2 C1 Rb1 146.25(16) . . ?
N1 C1 Rb1 107.05(15) . . ?
C3 C2 N1 102.53(19) . . ?
C3 C2 B1 122.0(2) . . ?
N1 C2 B1 135.5(2) . . ?
C2 C3 N2 109.4(2) . . ?
C5 C4 C9 122.5(2) . . ?
C5 C4 N1 119.3(2) . . ?
C9 C4 N1 118.0(2) . . ?
C5 C4 Rb1 87.26(14) . . ?
C9 C4 Rb1 87.09(14) . . ?
N1 C4 Rb1 90.99(12) . . ?
C6 C5 C4 117.6(2) . . ?
C6 C5 C10 121.4(2) . . ?
C4 C5 C10 121.0(2) . . ?
C6 C5 Rb1 96.61(16) . . ?
C4 C5 Rb1 69.97(13) . . ?
C10 C5 Rb1 101.97(14) . . ?
C7 C6 C5 120.9(3) . . ?
C8 C7 C6 120.3(3) . . ?
C7 C8 C9 121.5(3) . . ?
C8 C9 C4 117.2(2) . . ?
C8 C9 C13 119.5(2) . . ?
C4 C9 C13 123.2(2) . . ?
C8 C9 Rb1 95.66(17) . . ?
C4 C9 Rb1 70.09(13) . . ?
C13 C9 Rb1 104.15(15) . . ?
C5 C10 C12 114.3(2) . . ?
C5 C10 C11 111.5(2) . . ?
C12 C10 C11 109.1(2) . . ?
C10 C11 Rb1 105.17(16) . . ?
C9 C13 C15 111.7(2) . . ?
C9 C13 C14 111.4(2) . . ?
C15 C13 C14 110.7(2) . . ?
C17 C16 C21 123.1(2) . . ?
C17 C16 N2 118.3(2) . . ?
C21 C16 N2 118.5(2) . . ?
C16 C17 C18 117.5(2) . . ?
C16 C17 C22 122.1(2) . . ?
C18 C17 C22 120.4(2) . . ?
C19 C18 C17 121.0(3) . . ?
C20 C19 C18 120.3(2) . . ?
C19 C20 C21 121.0(3) . . ?
C16 C21 C20 117.0(3) . . ?
C16 C21 C25 122.1(2) . . ?
C20 C21 C25 120.9(2) . . ?
C23 C22 C24 110.2(3) . . ?
C23 C22 C17 113.1(2) . . ?
C24 C22 C17 111.5(2) . . ?
C21 C25 C26 111.1(2) . . ?
C21 C25 C27 112.2(2) . . ?
C26 C25 C27 110.6(3) . . ?
C29 C28 C33 112.2(2) . . ?
C29 C28 B1 127.8(2) . . ?
C33 C28 B1 120.0(2) . . ?
F1 C29 C28 121.6(2) . . ?
F1 C29 C30 113.8(2) . . ?
C28 C29 C30 124.5(3) . . ?
F2 C30 C31 119.9(2) . . ?
F2 C30 C29 120.3(3) . . ?
C31 C30 C29 119.8(3) . . ?
F3 C31 C30 121.1(3) . . ?
F3 C31 C32 120.1(3) . . ?
C30 C31 C32 118.8(2) . . ?
F4 C32 C31 119.9(2) . . ?
F4 C32 C33 120.8(2) . . ?
C31 C32 C33 119.3(3) . . ?
F5 C33 C32 114.7(2) . . ?
F5 C33 C28 119.8(2) . . ?
C32 C33 C28 125.4(2) . . ?
C39 C34 C35 112.7(2) . . ?
C39 C34 B1 127.6(2) . . ?
C35 C34 B1 119.6(2) . . ?
F6 C35 C36 115.7(2) . . ?
F6 C35 C34 119.3(2) . . ?
C36 C35 C34 125.0(2) . . ?
F7 C36 C37 120.4(2) . . ?
F7 C36 C35 120.5(3) . . ?
C37 C36 C35 119.1(2) . . ?
F8 C37 C38 120.4(3) . . ?
F8 C37 C36 120.4(3) . . ?
C38 C37 C36 119.2(3) . . ?
F9 C38 C37 119.8(3) . . ?
F9 C38 C39 120.7(2) . . ?
C37 C38 C39 119.5(3) . . ?
F10 C39 C38 114.1(2) . . ?
F10 C39 C34 121.5(2) . . ?
C38 C39 C34 124.4(2) . . ?
C41 C40 C45 112.2(2) . . ?
C41 C40 B1 119.8(2) . . ?
C45 C40 B1 127.6(2) . . ?
F11 C41 C42 115.0(2) . . ?
F11 C41 C40 119.4(2) . . ?
C42 C41 C40 125.5(2) . . ?
F12 C42 C43 119.9(2) . . ?
F12 C42 C41 121.0(2) . . ?
C43 C42 C41 119.1(2) . . ?
F13 C43 C42 120.7(2) . . ?
F13 C43 C44 120.5(2) . . ?
C42 C43 C44 118.8(2) . . ?
F14 C44 C43 119.8(2) . . ?
F14 C44 C45 120.3(2) . . ?
C43 C44 C45 119.9(2) . . ?
F15 C45 C44 114.3(2) . . ?
F15 C45 C40 121.3(2) . . ?
C44 C45 C40 124.5(2) . . ?
C47 C46 O1 114.7(6) . . ?
C47 C46 Rb1 154.1(6) . . ?
O1 C46 Rb1 49.9(3) . . ?
C47A C46A O1A 104.1(6) . . ?
C47A C46A Rb1 143.5(6) . . ?
O1A C46A Rb1 45.0(3) . . ?
C46 C47 C48 103.0(7) . . ?
C48A C47A C46A 103.2(6) . . ?
C47 C48 C49 110.2(7) . . ?
C47A C48A C49A 101.2(5) . . ?
O1 C49 C48 108.8(6) . . ?
C48A C49A O1A 105.0(6) . . ?
C51 C50 O2 114.6(10) . . ?
O2A C50A C51A 101.1(5) . . ?
O2A C50A Rb1 46.8(3) . . ?
C51A C50A Rb1 145.2(4) . . ?
C50 C51 C52 101.7(10) . . ?
C50A C51A C52A 104.3(5) . . ?
C53 C52 C51 103.3(10) . . ?
C53A C52A C51A 101.9(5) . . ?
C52 C53 O2 113.2(10) . . ?
C52 C53 Rb1 152.1(8) . . ?
O2 C53 Rb1 40.4(5) . . ?
O2A C53A C52A 103.1(5) . . ?
C55 C54 O3 102.6(10) . . ?
C55 C54 Rb1 146.8(8) . . ?
O3 C54 Rb1 46.1(5) . . ?
C56 C55 C54 102.2(13) . . ?
C55 C56 C57 110.7(12) . . ?
O3 C57 C56 99.5(10) . . ?
C2 B1 C40 115.47(19) . . ?
C2 B1 C34 111.75(19) . . ?
C40 B1 C34 103.40(18) . . ?
C2 B1 C28 103.41(18) . . ?
C40 B1 C28 111.85(19) . . ?
C34 B1 C28 111.20(19) . . ?
C55A C54A C59A 119.2(16) . . ?
C55A C54A C60A 117.7(15) . . ?
C59A C54A C60A 123.1(15) . . ?
C54A C55A C56A 116.0(18) . . ?
C57A C56A C55A 124.9(18) . . ?
C58A C57A C56A 116.3(14) . . ?
C58A C57A Rb1 67.4(8) . . ?
C56A C57A Rb1 108.7(12) . . ?
C59A C58A C57A 120.6(16) . . ?
C59A C58A Rb1 104.3(10) . . ?
C57A C58A Rb1 89.4(8) . . ?
C58A C59A C54A 122.6(17) . . ?
C55B C54B C59B 118.6(16) . . ?
C55B C54B C60B 122.3(14) . . ?
C59B C54B C60B 118.4(14) . . ?
C54B C55B C56B 117.5(15) . . ?
C54B C55B Rb1 103.9(10) . . ?
C56B C55B Rb1 103.6(10) . . ?
C57B C56B C55B 124.7(15) . . ?
C56B C57B C58B 116.9(15) . . ?
C59B C58B C57B 119.6(16) . . ?
C58B C59B C54B 122.5(16) . . ?

loop_
_geom_bond_atom_site_label_1
_geom_bond_atom_site_label_2
_geom_bond_distance
_geom_bond_site_symmetry_2
_geom_bond_publ_flag
Rb1 O2 2.798(9) . ?
Rb1 O1A 2.801(7) . ?
Rb1 O2A 2.822(5) . ?
Rb1 O1 2.824(6) . ?
Rb1 O3 2.849(8) . ?
Rb1 F8 3.0037(18) 1_655 ?
Rb1 C1 3.078(2) . ?
F1 C29 1.356(3) . ?
F2 C30 1.348(3) . ?
F3 C31 1.346(3) . ?
F4 C32 1.346(3) . ?
F5 C33 1.351(3) . ?
F6 C35 1.357(3) . ?
F7 C36 1.349(3) . ?
F8 C37 1.351(3) . ?
F9 C38 1.342(3) . ?
F10 C39 1.352(3) . ?
F11 C41 1.356(3) . ?
F12 C42 1.344(3) . ?
F13 C43 1.341(3) . ?
F14 C44 1.346(3) . ?
F15 C45 1.350(3) . ?
O1 C49 1.398(8) . ?
O1 C46 1.512(9) . ?
O1A C46A 1.488(9) . ?
O1A C49A 1.539(8) . ?
O2 C53 1.425(11) . ?
O2 C50 1.501(11) . ?
O2A C53A 1.419(7) . ?
O2A C50A 1.433(7) . ?
O3 C57 1.433(11) . ?
O3 C54 1.479(11) . ?
N1 C1 1.375(3) . ?
N1 C2 1.426(3) . ?
N1 C4 1.450(3) . ?
N2 C1 1.351(3) . ?
N2 C3 1.388(3) . ?
N2 C16 1.444(3) . ?
C2 C3 1.357(3) . ?
C2 B1 1.644(3) . ?
C4 C5 1.401(4) . ?
C4 C9 1.403(4) . ?
C5 C6 1.394(4) . ?
C5 C10 1.517(4) . ?
C6 C7 1.390(4) . ?
C7 C8 1.370(4) . ?
C8 C9 1.399(4) . ?
C9 C13 1.518(4) . ?
C10 C12 1.523(4) . ?
C10 C11 1.533(3) . ?
C13 C15 1.532(4) . ?
C13 C14 1.535(4) . ?
C16 C17 1.393(4) . ?
C16 C21 1.397(4) . ?
C17 C18 1.395(4) . ?
C17 C22 1.520(4) . ?
C18 C19 1.382(4) . ?
C19 C20 1.380(4) . ?
C20 C21 1.404(4) . ?
C21 C25 1.516(4) . ?
C22 C23 1.512(4) . ?
C22 C24 1.516(4) . ?
C25 C26 1.518(4) . ?
C25 C27 1.532(4) . ?
C28 C29 1.388(3) . ?
C28 C33 1.394(4) . ?
C28 B1 1.673(3) . ?
C29 C30 1.390(4) . ?
C30 C31 1.368(4) . ?
C31 C32 1.374(4) . ?
C32 C33 1.377(4) . ?
C34 C39 1.385(4) . ?
C34 C35 1.397(3) . ?
C34 B1 1.663(4) . ?
C35 C36 1.374(4) . ?
C36 C37 1.371(4) . ?
C37 C38 1.371(4) . ?
C38 C39 1.384(4) . ?
C40 C41 1.393(3) . ?
C40 C45 1.394(3) . ?
C40 B1 1.662(3) . ?
C41 C42 1.383(4) . ?
C42 C43 1.371(4) . ?
C43 C44 1.375(4) . ?
C44 C45 1.385(3) . ?
C46 C47 1.402(9) . ?
C46A C47A 1.452(9) . ?
C47 C48 1.423(10) . ?
C47A C48A 1.451(9) . ?
C48 C49 1.497(9) . ?
C48A C49A 1.479(9) . ?
C50 C51 1.449(12) . ?
C50A C51A 1.465(8) . ?
C51 C52 1.484(12) . ?
C51A C52A 1.493(8) . ?
C52 C53 1.425(11) . ?
C52A C53A 1.471(8) . ?
C54 C55 1.461(12) . ?
C55 C56 1.411(12) . ?
C56 C57 1.487(12) . ?
C54A C55A 1.386(14) . ?
C54A C59A 1.388(13) . ?
C54A C60A 1.49(2) . ?
C55A C56A 1.411(14) . ?
C56A C57A 1.380(13) . ?
C57A C58A 1.373(13) . ?
C58A C59A 1.365(13) . ?
C54B C55B 1.366(13) . ?
C54B C59B 1.367(13) . ?
C54B C60B 1.51(2) . ?
C55B C56B 1.368(14) . ?
C56B C57B 1.351(13) . ?
C57B C58B 1.371(13) . ?
C58B C59B 1.354(13) . ?

loop_
_geom_torsion_atom_site_label_1
_geom_torsion_atom_site_label_2
_geom_torsion_atom_site_label_3
_geom_torsion_atom_site_label_4
_geom_torsion
_geom_torsion_site_symmetry_1
_geom_torsion_site_symmetry_2
_geom_torsion_site_symmetry_3
_geom_torsion_site_symmetry_4
_geom_torsion_publ_flag
C3 N2 C1 N1 0.6(3) . . . . ?
C16 N2 C1 N1 -176.4(2) . . . . ?
C3 N2 C1 Rb1 -150.6(2) . . . . ?
C16 N2 C1 Rb1 32.4(4) . . . . ?
C2 N1 C1 N2 -0.5(3) . . . . ?
C4 N1 C1 N2 177.9(2) . . . . ?
C2 N1 C1 Rb1 163.24(15) . . . . ?
C4 N1 C1 Rb1 -18.3(2) . . . . ?
C1 N1 C2 C3 0.3(3) . . . . ?
C4 N1 C2 C3 -177.9(2) . . . . ?
C1 N1 C2 B1 178.7(2) . . . . ?
C4 N1 C2 B1 0.5(4) . . . . ?
N1 C2 C3 N2 0.1(3) . . . . ?
B1 C2 C3 N2 -178.6(2) . . . . ?
C1 N2 C3 C2 -0.4(3) . . . . ?
C16 N2 C3 C2 176.6(2) . . . . ?
C1 N1 C4 C5 103.2(3) . . . . ?
C2 N1 C4 C5 -78.7(3) . . . . ?
C1 N1 C4 C9 -71.4(3) . . . . ?
C2 N1 C4 C9 106.7(3) . . . . ?
C1 N1 C4 Rb1 15.8(2) . . . . ?
C2 N1 C4 Rb1 -166.1(2) . . . . ?
C9 C4 C5 C6 -2.2(4) . . . . ?
N1 C4 C5 C6 -176.6(2) . . . . ?
Rb1 C4 C5 C6 -87.0(2) . . . . ?
C9 C4 C5 C10 177.0(2) . . . . ?
N1 C4 C5 C10 2.6(3) . . . . ?
Rb1 C4 C5 C10 92.2(2) . . . . ?
C9 C4 C5 Rb1 84.8(2) . . . . ?
N1 C4 C5 Rb1 -89.59(19) . . . . ?
C4 C5 C6 C7 1.8(4) . . . . ?
C10 C5 C6 C7 -177.4(2) . . . . ?
Rb1 C5 C6 C7 -69.0(3) . . . . ?
C5 C6 C7 C8 -0.4(4) . . . . ?
C6 C7 C8 C9 -0.7(5) . . . . ?
C7 C8 C9 C4 0.3(4) . . . . ?
C7 C8 C9 C13 -179.4(3) . . . . ?
C7 C8 C9 Rb1 70.8(3) . . . . ?
C5 C4 C9 C8 1.2(4) . . . . ?
N1 C4 C9 C8 175.6(2) . . . . ?
Rb1 C4 C9 C8 86.1(2) . . . . ?
C5 C4 C9 C13 -179.1(2) . . . . ?
N1 C4 C9 C13 -4.6(3) . . . . ?
Rb1 C4 C9 C13 -94.2(2) . . . . ?
C5 C4 C9 Rb1 -84.9(2) . . . . ?
N1 C4 C9 Rb1 89.57(18) . . . . ?
C6 C5 C10 C12 -22.4(3) . . . . ?
C4 C5 C10 C12 158.4(2) . . . . ?
Rb1 C5 C10 C12 -127.88(18) . . . . ?
C6 C5 C10 C11 101.9(3) . . . . ?
C4 C5 C10 C11 -77.3(3) . . . . ?
Rb1 C5 C10 C11 -3.6(2) . . . . ?
C5 C10 C11 Rb1 3.7(2) . . . . ?
C12 C10 C11 Rb1 130.89(18) . . . . ?
C8 C9 C13 C15 55.8(3) . . . . ?
C4 C9 C13 C15 -123.9(3) . . . . ?
Rb1 C9 C13 C15 160.85(18) . . . . ?
C8 C9 C13 C14 -68.6(3) . . . . ?
C4 C9 C13 C14 111.7(3) . . . . ?
Rb1 C9 C13 C14 36.4(2) . . . . ?
C1 N2 C16 C17 86.2(3) . . . . ?
C3 N2 C16 C17 -90.4(3) . . . . ?
C1 N2 C16 C21 -95.0(3) . . . . ?
C3 N2 C16 C21 88.4(3) . . . . ?
C21 C16 C17 C18 -0.1(4) . . . . ?
N2 C16 C17 C18 178.6(2) . . . . ?
C21 C16 C17 C22 -179.4(2) . . . . ?
N2 C16 C17 C22 -0.7(3) . . . . ?
C16 C17 C18 C19 -0.8(4) . . . . ?
C22 C17 C18 C19 178.5(2) . . . . ?
C17 C18 C19 C20 1.0(4) . . . . ?
C18 C19 C20 C21 -0.3(4) . . . . ?
C17 C16 C21 C20 0.8(4) . . . . ?
N2 C16 C21 C20 -177.9(2) . . . . ?
C17 C16 C21 C25 -179.3(2) . . . . ?
N2 C16 C21 C25 1.9(3) . . . . ?
C19 C20 C21 C16 -0.6(4) . . . . ?
C19 C20 C21 C25 179.6(2) . . . . ?
C16 C17 C22 C23 -127.2(3) . . . . ?
C18 C17 C22 C23 53.5(4) . . . . ?
C16 C17 C22 C24 107.9(3) . . . . ?
C18 C17 C22 C24 -71.3(3) . . . . ?
C16 C21 C25 C26 -101.8(3) . . . . ?
C20 C21 C25 C26 78.0(3) . . . . ?
C16 C21 C25 C27 133.8(3) . . . . ?
C20 C21 C25 C27 -46.4(4) . . . . ?
C33 C28 C29 F1 178.5(2) . . . . ?
B1 C28 C29 F1 2.4(4) . . . . ?
C33 C28 C29 C30 -0.9(4) . . . . ?
B1 C28 C29 C30 -177.0(2) . . . . ?
F1 C29 C30 F2 0.8(4) . . . . ?
C28 C29 C30 F2 -179.7(2) . . . . ?
F1 C29 C30 C31 -178.5(2) . . . . ?
C28 C29 C30 C31 0.9(4) . . . . ?
F2 C30 C31 F3 0.6(4) . . . . ?
C29 C30 C31 F3 179.9(3) . . . . ?
F2 C30 C31 C32 -179.5(3) . . . . ?
C29 C30 C31 C32 -0.2(4) . . . . ?
F3 C31 C32 F4 -0.1(4) . . . . ?
C30 C31 C32 F4 180.0(2) . . . . ?
F3 C31 C32 C33 179.5(2) . . . . ?
C30 C31 C32 C33 -0.4(4) . . . . ?
F4 C32 C33 F5 1.4(3) . . . . ?
C31 C32 C33 F5 -178.1(2) . . . . ?
F4 C32 C33 C28 -180.0(2) . . . . ?
C31 C32 C33 C28 0.4(4) . . . . ?
C29 C28 C33 F5 178.7(2) . . . . ?
B1 C28 C33 F5 -4.8(3) . . . . ?
C29 C28 C33 C32 0.2(4) . . . . ?
B1 C28 C33 C32 176.7(2) . . . . ?
C39 C34 C35 F6 -177.7(2) . . . . ?
B1 C34 C35 F6 6.5(4) . . . . ?
C39 C34 C35 C36 1.6(4) . . . . ?
B1 C34 C35 C36 -174.2(3) . . . . ?
F6 C35 C36 F7 -0.6(4) . . . . ?
C34 C35 C36 F7 -180.0(3) . . . . ?
F6 C35 C36 C37 179.1(3) . . . . ?
C34 C35 C36 C37 -0.3(5) . . . . ?
Rb1 F8 C37 C38 67.0(6) 1_455 . . . ?
Rb1 F8 C37 C36 -113.0(4) 1_455 . . . ?
F7 C36 C37 F8 -1.2(5) . . . . ?
C35 C36 C37 F8 179.1(3) . . . . ?
F7 C36 C37 C38 178.8(3) . . . . ?
C35 C36 C37 C38 -0.9(5) . . . . ?
F8 C37 C38 F9 0.6(5) . . . . ?
C36 C37 C38 F9 -179.4(3) . . . . ?
F8 C37 C38 C39 -179.3(3) . . . . ?
C36 C37 C38 C39 0.7(5) . . . . ?
F9 C38 C39 F10 0.0(4) . . . . ?
C37 C38 C39 F10 -180.0(3) . . . . ?
F9 C38 C39 C34 -179.1(3) . . . . ?
C37 C38 C39 C34 0.9(4) . . . . ?
C35 C34 C39 F10 179.0(2) . . . . ?
B1 C34 C39 F10 -5.6(4) . . . . ?
C35 C34 C39 C38 -1.9(4) . . . . ?
B1 C34 C39 C38 173.5(3) . . . . ?
C45 C40 C41 F11 175.9(2) . . . . ?
B1 C40 C41 F11 2.8(3) . . . . ?
C45 C40 C41 C42 -1.7(4) . . . . ?
B1 C40 C41 C42 -174.8(2) . . . . ?
F11 C41 C42 F12 2.7(3) . . . . ?
C40 C41 C42 F12 -179.6(2) . . . . ?
F11 C41 C42 C43 -176.6(2) . . . . ?
C40 C41 C42 C43 1.1(4) . . . . ?
F12 C42 C43 F13 0.3(4) . . . . ?
C41 C42 C43 F13 179.5(2) . . . . ?
F12 C42 C43 C44 -179.0(2) . . . . ?
C41 C42 C43 C44 0.3(4) . . . . ?
F13 C43 C44 F14 -1.2(4) . . . . ?
C42 C43 C44 F14 178.1(2) . . . . ?
F13 C43 C44 C45 179.8(2) . . . . ?
C42 C43 C44 C45 -0.9(4) . . . . ?
F14 C44 C45 F15 -0.7(3) . . . . ?
C43 C44 C45 F15 178.2(2) . . . . ?
F14 C44 C45 C40 -178.8(2) . . . . ?
C43 C44 C45 C40 0.2(4) . . . . ?
C41 C40 C45 F15 -176.9(2) . . . . ?
B1 C40 C45 F15 -4.5(4) . . . . ?
C41 C40 C45 C44 1.0(3) . . . . ?
B1 C40 C45 C44 173.5(2) . . . . ?
C49 O1 C46 C47 -11.1(10) . . . . ?
Rb1 O1 C46 C47 -155.2(7) . . . . ?
C49 O1 C46 Rb1 144.1(7) . . . . ?
C49A O1A C46A C47A 58.5(7) . . . . ?
Rb1 O1A C46A C47A -157.0(5) . . . . ?
C49A O1A C46A Rb1 -144.5(6) . . . . ?
O1 C46 C47 C48 4.4(11) . . . . ?
Rb1 C46 C47 C48 -42.9(17) . . . . ?
O1A C46A C47A C48A -43.8(9) . . . . ?
Rb1 C46A C47A C48A -71.5(10) . . . . ?
C46 C47 C48 C49 3.9(11) . . . . ?
C46A C47A C48A C49A 5.0(9) . . . . ?
C46 O1 C49 C48 12.5(9) . . . . ?
Rb1 O1 C49 C48 139.7(6) . . . . ?
C47 C48 C49 O1 -11.3(11) . . . . ?
C47A C48A C49A O1A 33.6(8) . . . . ?
C46A O1A C49A C48A -55.2(7) . . . . ?
Rb1 O1A C49A C48A -177.8(6) . . . . ?
C53 O2 C50 C51 -16.0(14) . . . . ?
Rb1 O2 C50 C51 -169.0(9) . . . . ?
C53A O2A C50A C51A 14.1(7) . . . . ?
Rb1 O2A C50A C51A -164.6(4) . . . . ?
C53A O2A C50A Rb1 178.7(6) . . . . ?
O2 C50 C51 C52 -3.4(15) . . . . ?
O2A C50A C51A C52A -33.5(7) . . . . ?
Rb1 C50A C51A C52A -53.3(10) . . . . ?
C50 C51 C52 C53 21.6(14) . . . . ?
C50A C51A C52A C53A 41.1(7) . . . . ?
C51 C52 C53 O2 -36.3(15) . . . . ?
C51 C52 C53 Rb1 -52(2) . . . . ?
C50 O2 C53 C52 31.6(13) . . . . ?
Rb1 O2 C53 C52 -168.5(8) . . . . ?
C50 O2 C53 Rb1 -159.9(10) . . . . ?
C50A O2A C53A C52A 11.2(8) . . . . ?
Rb1 O2A C53A C52A -170.5(4) . . . . ?
C51A C52A C53A O2A -31.2(7) . . . . ?
C57 O3 C54 C55 19.6(16) . . . . ?
Rb1 O3 C54 C55 -166.8(9) . . . . ?
C57 O3 C54 Rb1 -173.6(13) . . . . ?
O3 C54 C55 C56 -32.6(14) . . . . ?
Rb1 C54 C55 C56 -50(2) . . . . ?
C54 C55 C56 C57 36.8(17) . . . . ?
C54 O3 C57 C56 1.6(15) . . . . ?
Rb1 O3 C57 C56 -170.0(9) . . . . ?
C55 C56 C57 O3 -24.0(16) . . . . ?
C3 C2 B1 C40 -157.3(2) . . . . ?
N1 C2 B1 C40 24.5(4) . . . . ?
C3 C2 B1 C34 84.9(3) . . . . ?
N1 C2 B1 C34 -93.3(3) . . . . ?
C3 C2 B1 C28 -34.8(3) . . . . ?
N1 C2 B1 C28 147.0(3) . . . . ?
C41 C40 B1 C2 -71.8(3) . . . . ?
C45 C40 B1 C2 116.3(3) . . . . ?
C41 C40 B1 C34 50.6(3) . . . . ?
C45 C40 B1 C34 -121.3(2) . . . . ?
C41 C40 B1 C28 170.3(2) . . . . ?
C45 C40 B1 C28 -1.6(3) . . . . ?
C39 C34 B1 C2 -0.2(3) . . . . ?
C35 C34 B1 C2 174.9(2) . . . . ?
C39 C34 B1 C40 -125.0(3) . . . . ?
C35 C34 B1 C40 50.1(3) . . . . ?
C39 C34 B1 C28 114.8(3) . . . . ?
C35 C34 B1 C28 -70.1(3) . . . . ?
C29 C28 B1 C2 121.5(3) . . . . ?
C33 C28 B1 C2 -54.3(3) . . . . ?
C29 C28 B1 C40 -113.6(3) . . . . ?
C33 C28 B1 C40 70.6(3) . . . . ?
C29 C28 B1 C34 1.5(3) . . . . ?
C33 C28 B1 C34 -174.4(2) . . . . ?
C59A C54A C55A C56A 2(3) . . . . ?
C60A C54A C55A C56A -179(2) . . . . ?
C54A C55A C56A C57A -6(4) . . . . ?
C55A C56A C57A C58A 8(3) . . . . ?
C55A C56A C57A Rb1 81(3) . . . . ?
C56A C57A C58A C59A -6(2) . . . . ?
Rb1 C57A C58A C59A -106.3(15) . . . . ?
C56A C57A C58A Rb1 100.5(16) . . . . ?
C57A C58A C59A C54A 3(2) . . . . ?
Rb1 C58A C59A C54A -95.4(17) . . . . ?
C55A C54A C59A C58A -1(3) . . . . ?
C60A C54A C59A C58A -179.6(16) . . . . ?
C59B C54B C55B C56B 3(3) . . . . ?
C60B C54B C55B C56B 172.9(16) . . . . ?
C59B C54B C55B Rb1 116.5(18) . . . . ?
C60B C54B C55B Rb1 -73.4(16) . . . . ?
C54B C55B C56B C57B 1(3) . . . . ?
Rb1 C55B C56B C57B -113.3(18) . . . . ?
C55B C56B C57B C58B -1(3) . . . . ?
C56B C57B C58B C59B -1(3) . . . . ?
C57B C58B C59B C54B 5(4) . . . . ?
C55B C54B C59B C58B -6(4) . . . . ?
C60B C54B C59B C58B -176(2) . . . . ?

loop_
_exptl_oxdiff_crystal_face_indexfrac_h
_exptl_oxdiff_crystal_face_indexfrac_k
_exptl_oxdiff_crystal_face_indexfrac_l
_exptl_oxdiff_crystal_face_x
_exptl_oxdiff_crystal_face_y
_exptl_oxdiff_crystal_face_z
4.7872 -4.2272 -30.6797 -0.9228 0.3272 0.2037
17.2509 6.9855 -5.2193 -0.3426 0.1202 -0.9318
-17.1062 -7.2940 3.4350 0.2904 -0.1017 0.9515
-15.5231 0.9790 -8.2339 0.0770 0.3155 0.9458
-0.0134 28.9438 -6.3538 0.2289 0.9541 -0.1931
15.5429 -0.6966 8.1822 -0.0748 -0.3066 -0.9489
0.3298 -28.8775 6.5028 -0.2298 -0.9577 0.1733
4.2713 11.9163 24.8374 0.7181 -0.0955 -0.6893
11.5837 10.7933 15.2429 0.3298 -0.0446 -0.9430
6.0000 26.0000 8.0001 0.4489 0.5751 -0.6882
-14.0000 16.0001 0.0000 0.4625 0.6082 0.6039
